data_4088761
loop_
_publ_author_name
'He, Xu-Xian'
'Li, Yinwu'
'Ma, Bei-Bei'
'Ke, Zhuofeng'
'Liu, Feng-Shou'

_publ_section_title
;
 Sterically Encumbered Tetraarylimidazolium Carbene Pd-PEPPSI Complexes:
 Highly Efficient Direct Arylation of Imidazoles with Aryl Bromides under
 Aerobic Conditions
;
_journal_issue 16
_journal_name_full Organometallics
_journal_page_first 2655
_journal_paper_doi 10.1021/acs.organomet.6b00391
_journal_volume 35
_journal_year 2016
_chemical_formula_moiety 'C34 H29 Cl2 N3 Pd'
_chemical_formula_sum 'C34 H29 Cl2 N3 Pd'
_chemical_formula_weight 656.95
_space_group_crystal_system monoclinic
_space_group_IT_number 14
_space_group_name_Hall '-P 2yn'
_space_group_name_H-M_alt 'P 1 21/n 1'
_symmetry_Int_Tables_number 14
_audit_creation_date 2016-03-23
_audit_creation_method
;
Olex2 1.2
(compiled 2013.09.17 svn.r2790 for OlexSys, GUI svn.r4601)
;
_cell_angle_alpha 90
_cell_angle_beta 113.572(4)
_cell_angle_gamma 90
_cell_formula_units_Z 4
_cell_length_a 11.6356(4)
_cell_length_b 23.0959(5)
_cell_length_c 12.5597(4)
_cell_measurement_reflns_used 5985
_cell_measurement_theta_max 61.0280
_cell_measurement_theta_min 3.8240
_cell_volume 3093.59(19)
_computing_cell_refinement
;
CrysAlisPro, Agilent Technologies,
Version 1.171.36.28 (release 01-02-2013 CrysAlis171 .NET)
(compiled Feb  1 2013,16:14:44)
;
_computing_data_collection
;
CrysAlisPro, Agilent Technologies,
Version 1.171.36.28 (release 01-02-2013 CrysAlis171 .NET)
(compiled Feb  1 2013,16:14:44)
;
_computing_data_reduction
;
CrysAlisPro, Agilent Technologies,
Version 1.171.36.28 (release 01-02-2013 CrysAlis171 .NET)
(compiled Feb  1 2013,16:14:44)
;
_computing_molecular_graphics
;
O. V. Dolomanov, L. J. Bourhis, R. J. Gildea, J. A. K. Howard and H. Puschmann,
OLEX2: a complete structure solution, refinement and analysis program.
J. Appl. Cryst. (2009). 42, 339-341.
;
_computing_publication_material
;
O. V. Dolomanov, L. J. Bourhis, R. J. Gildea, J. A. K. Howard and H. Puschmann,
OLEX2: a complete structure solution, refinement and analysis program.
J. Appl. Cryst. (2009). 42, 339-341.
;
_computing_structure_refinement 'L.J. Bourhis, O.V. Dolomanov, R.J. Gildea, etc., in preparation (2013)'
_diffrn_detector_area_resol_mean 16.0855
_diffrn_measured_fraction_theta_full 0.9898
_diffrn_measured_fraction_theta_max 0.9922
_diffrn_measurement_device_type 'Xcalibur, Sapphire3, Gemini ultra'
_diffrn_measurement_method '\w scans'
_diffrn_orient_matrix_UB_11 0.1321900000
_diffrn_orient_matrix_UB_12 -0.0255317000
_diffrn_orient_matrix_UB_13 0.0329979000
_diffrn_orient_matrix_UB_21 -0.0218995000
_diffrn_orient_matrix_UB_22 -0.0416227000
_diffrn_orient_matrix_UB_23 0.0857883000
_diffrn_orient_matrix_UB_31 -0.0543184000
_diffrn_orient_matrix_UB_32 -0.0454560000
_diffrn_orient_matrix_UB_33 -0.0972037000
_diffrn_radiation_monochromator mirror
_diffrn_radiation_type 'Cu K\a'
_diffrn_radiation_wavelength 1.5418
_diffrn_reflns_av_R_equivalents 0.0822
_diffrn_reflns_av_unetI/netI 0.0691
_diffrn_reflns_limit_h_max 13
_diffrn_reflns_limit_h_min -13
_diffrn_reflns_limit_k_max 23
_diffrn_reflns_limit_k_min -26
_diffrn_reflns_limit_l_max 13
_diffrn_reflns_limit_l_min -14
_diffrn_reflns_number 15395
_diffrn_reflns_theta_full 61.0427
_diffrn_reflns_theta_max 61.04
_diffrn_reflns_theta_min 3.83
_diffrn_source 'Enhance Ultra (Cu) X-ray Source'
_exptl_absorpt_coefficient_mu 6.630
_exptl_absorpt_correction_T_max 1.00000
_exptl_absorpt_correction_T_min 0.31777
_exptl_absorpt_correction_type multi-scan
_exptl_absorpt_process_details
;
CrysAlisPro, Agilent Technologies,
Version 1.171.36.28 (release 01-02-2013 CrysAlis171 .NET)
(compiled Feb  1 2013,16:14:44)
Empirical absorption correction using spherical harmonics,
 implemented in SCALE3 ABSPACK scaling algorithm.
;
_exptl_crystal_colour
;
;
_exptl_crystal_density_diffrn 1.4104
_exptl_crystal_description
;
;
_exptl_crystal_F_000 1342.6738
_exptl_crystal_size_max 0.26
_exptl_crystal_size_mid 0.24
_exptl_crystal_size_min 0.22
_refine_diff_density_max 2.3003
_refine_diff_density_min -1.9037
_refine_diff_density_rms 0.1754
_refine_ls_d_res_high 0.8810
_refine_ls_d_res_low 11.5480
_refine_ls_goodness_of_fit_ref 1.0516
_refine_ls_hydrogen_treatment mixed
_refine_ls_matrix_type full
_refine_ls_number_constraints 54
_refine_ls_number_parameters 362
_refine_ls_number_reflns 4700
_refine_ls_number_restraints 0
_refine_ls_restrained_S_all 1.0516
_refine_ls_R_factor_all 0.0766
_refine_ls_R_factor_gt 0.0693
_refine_ls_shift/su_max 0.0076
_refine_ls_shift/su_mean 0.0006
_refine_ls_structure_factor_coef Fsqd
_refine_ls_weighting_details 'w=1/[\s^2^(Fo^2^)+(0.1295P)^2^] where P=(Fo^2^+2Fc^2^)/3'
_refine_ls_weighting_scheme calc
_refine_ls_wR_factor_ref 0.1870
_reflns_Friedel_coverage 0.0
_reflns_limit_h_max 7
_reflns_limit_h_min -13
_reflns_limit_k_max 26
_reflns_limit_k_min 0
_reflns_limit_l_max 14
_reflns_limit_l_min -6
_reflns_number_gt 4011
_reflns_number_total 4700
_reflns_threshold_expression I>=2u(I)
_cod_data_source_file om6b00391_si_002.cif
_cod_data_source_block c4
_cod_original_sg_symbol_Hall '-P 2ybc (x-z,y,z)'
_cod_database_code 4088761
_chemical_oxdiff_formula 'C H O N'
_reflns_odcompleteness_completeness 98.98
_reflns_odcompleteness_iscentric 1
_reflns_odcompleteness_theta 61.08
_olex2_refinement_description
;
1. Fixed Uiso
 At 1.2 times of:
  All C(H) groups
 At 1.5 times of:
  All C(H,H,H) groups
2.a Aromatic/amide H refined with riding coordinates:
 C2(H2), C3(H3), C4(H4), C5(H5), C10(H10), C11(H11), C12(H12), C13(H13),
 C14(H14), C17(H17), C18(H18), C19(H19), C20(H20), C21(H21), C23(H23), C24(H24),
  C25(H25), C26(H26), C30(H30), C31(H31), C32(H32), C33(H33), C34(H34)
2.b Idealised Me refined as rotating group:
 C7(H7a,H7b,H7c), C28(H28a,H28b,H28c)
;

loop_
_space_group_symop_id
_space_group_symop_operation_xyz
1 x,y,z
2 -x+1/2,y+1/2,-z+1/2
3 -x,-y,-z
4 x-1/2,-y-1/2,z-1/2

loop_
_atom_site_label
_atom_site_type_symbol
_atom_site_fract_x
_atom_site_fract_y
_atom_site_fract_z
_atom_site_U_iso_or_equiv
_atom_site_adp_type
_atom_site_occupancy
_atom_site_refinement_flags_posn
C1 C 0.6377(5) 0.9403(2) 0.7680(4) 0.0346(12) Uani 1.000000 .
C2 C 0.7089(6) 0.9827(3) 0.8440(5) 0.0470(14) Uani 1.000000 .
H2 H 0.7798(6) 0.9725(3) 0.9092(5) 0.0564(17) Uiso 1.000000 R
C3 C 0.6742(8) 1.0397(3) 0.8223(6) 0.0584(18) Uani 1.000000 .
H3 H 0.7216(8) 1.0686(3) 0.8722(6) 0.070(2) Uiso 1.000000 R
C4 C 0.5690(8) 1.0537(3) 0.7266(7) 0.065(2) Uani 1.000000 .
H4 H 0.5443(8) 1.0922(3) 0.7127(7) 0.078(2) Uiso 1.000000 R
C5 C 0.4990(7) 1.0117(3) 0.6503(6) 0.0585(18) Uani 1.000000 .
H5 H 0.4284(7) 1.0224(3) 0.5854(6) 0.070(2) Uiso 1.000000 R
C6 C 0.5322(6) 0.9534(3) 0.6685(5) 0.0434(13) Uani 1.000000 .
C7 C 0.4590(8) 0.9090(3) 0.5829(6) 0.061(2) Uani 1.000000 .
H7a H 0.407(4) 0.8883(16) 0.613(2) 0.091(3) Uiso 1.000000 GR
H7b H 0.408(4) 0.9276(4) 0.5112(17) 0.091(3) Uiso 1.000000 GR
H7c H 0.5154(8) 0.8824(14) 0.570(4) 0.091(3) Uiso 1.000000 GR
C8 C 0.6157(5) 0.8351(2) 0.8178(4) 0.0368(12) Uani 1.000000 .
C9 C 0.5002(6) 0.8440(3) 0.8366(5) 0.0478(14) Uani 1.000000 .
C10 C 0.3982(7) 0.8083(4) 0.7855(7) 0.070(2) Uani 1.000000 .
H10 H 0.4010(7) 0.7790(4) 0.7356(7) 0.084(2) Uiso 1.000000 R
C11 C 0.2910(8) 0.8154(6) 0.8075(10) 0.105(4) Uani 1.000000 .
H11 H 0.2229(8) 0.7907(6) 0.7736(10) 0.126(5) Uiso 1.000000 R
C12 C 0.2865(12) 0.8598(7) 0.8805(13) 0.124(5) Uani 1.000000 .
H12 H 0.2149(12) 0.8647(7) 0.8953(13) 0.148(6) Uiso 1.000000 R
C13 C 0.3845(12) 0.8955(6) 0.9298(11) 0.100(4) Uani 1.000000 .
H13 H 0.3800(12) 0.9253(6) 0.9777(11) 0.121(4) Uiso 1.000000 R
C14 C 0.4932(8) 0.8880(3) 0.9098(6) 0.0656(19) Uani 1.000000 .
H14 H 0.5613(8) 0.9126(3) 0.9454(6) 0.079(2) Uiso 1.000000 R
C15 C 0.6833(5) 0.7866(2) 0.8231(4) 0.0373(12) Uani 1.000000 .
C16 C 0.6618(6) 0.7264(2) 0.8511(5) 0.0430(13) Uani 1.000000 .
C17 C 0.6681(6) 0.6792(3) 0.7852(6) 0.0529(15) Uani 1.000000 .
H17 H 0.6901(6) 0.6848(3) 0.7225(6) 0.0635(18) Uiso 1.000000 R
C18 C 0.6422(8) 0.6244(3) 0.8118(7) 0.0676(19) Uani 1.000000 .
H18 H 0.6484(8) 0.5931(3) 0.7679(7) 0.081(2) Uiso 1.000000 R
C19 C 0.6069(9) 0.6155(3) 0.9035(7) 0.075(2) Uani 1.000000 .
H19 H 0.5894(9) 0.5784(3) 0.9218(7) 0.089(3) Uiso 1.000000 R
C20 C 0.5981(9) 0.6623(3) 0.9669(7) 0.078(2) Uani 1.000000 .
H20 H 0.5717(9) 0.6569(3) 1.0271(7) 0.094(3) Uiso 1.000000 R
C21 C 0.6273(7) 0.7165(3) 0.9433(6) 0.0602(17) Uani 1.000000 .
H21 H 0.6242(7) 0.7474(3) 0.9897(6) 0.072(2) Uiso 1.000000 R
C22 C 0.8854(6) 0.7672(2) 0.7979(6) 0.0455(14) Uani 1.000000 .
C23 C 0.8882(8) 0.7579(3) 0.6856(9) 0.075(2) Uani 1.000000 .
H23 H 0.8277(8) 0.7753(3) 0.6205(9) 0.090(3) Uiso 1.000000 R
C24 C 0.9769(11) 0.7246(4) 0.6734(12) 0.096(3) Uani 1.000000 .
H24 H 0.9814(11) 0.7193(4) 0.6018(12) 0.115(4) Uiso 1.000000 R
C25 C 1.0578(10) 0.6997(4) 0.7700(13) 0.090(3) Uani 1.000000 .
H25 H 1.1166(10) 0.6752(4) 0.7608(13) 0.108(3) Uiso 1.000000 R
C26 C 1.0652(9) 0.7055(3) 0.8792(12) 0.095(3) Uani 1.000000 .
H26 H 1.1274(9) 0.6872(3) 0.9417(12) 0.114(4) Uiso 1.000000 R
C27 C 0.9697(7) 0.7424(3) 0.8948(8) 0.066(2) Uani 1.000000 .
C28 C 0.9712(10) 0.7522(4) 1.0059(8) 0.095(3) Uani 1.000000 .
H28a H 0.975(8) 0.7930(5) 1.021(3) 0.143(5) Uiso 1.000000 GR
H28b H 0.896(4) 0.737(3) 1.009(2) 0.143(5) Uiso 1.000000 GR
H28c H 1.043(4) 0.733(3) 1.0632(10) 0.143(5) Uiso 1.000000 GR
C29 C 0.7842(5) 0.8619(2) 0.7814(4) 0.0320(11) Uani 1.000000 .
C30 C 1.0910(7) 0.9631(3) 0.6713(6) 0.0601(18) Uani 1.000000 .
H30 H 1.0587(7) 0.9340(3) 0.6161(6) 0.072(2) Uiso 1.000000 R
C31 C 1.1822(9) 0.9981(4) 0.6647(8) 0.081(2) Uani 1.000000 .
H31 H 1.2143(9) 0.9915(4) 0.6089(8) 0.097(3) Uiso 1.000000 R
C32 C 1.2254(10) 1.0427(4) 0.7408(9) 0.091(3) Uani 1.000000 .
H32 H 1.2883(10) 1.0669(4) 0.7387(9) 0.109(3) Uiso 1.000000 R
C33 C 1.1735(9) 1.0513(4) 0.8221(8) 0.079(2) Uani 1.000000 .
H33 H 1.1968(9) 1.0830(4) 0.8717(8) 0.094(3) Uiso 1.000000 R
C34 C 1.0882(7) 1.0126(3) 0.8277(5) 0.0535(15) Uani 1.000000 .
H34 H 1.0582(7) 1.0168(3) 0.8856(5) 0.0642(18) Uiso 1.000000 R
Cl1 Cl 0.79789(19) 0.91205(8) 0.56615(14) 0.0618(5) Uani 1.000000 .
Cl2 Cl 1.01732(16) 0.90569(6) 0.96389(12) 0.0471(4) Uani 1.000000 .
N1 N 0.6784(4) 0.88122(18) 0.7900(4) 0.0335(9) Uani 1.000000 .
N2 N 0.7873(4) 0.80382(18) 0.8000(3) 0.0335(9) Uani 1.000000 .
N3 N 1.0458(4) 0.9685(2) 0.7528(4) 0.0409(10) Uani 1.000000 .
Pd1 Pd 0.91104(3) 0.911327(15) 0.76438(3) 0.0314(2) Uani 1.000000 .

loop_
_atom_site_aniso_label
_atom_site_aniso_U_11
_atom_site_aniso_U_22
_atom_site_aniso_U_33
_atom_site_aniso_U_12
_atom_site_aniso_U_13
_atom_site_aniso_U_23
C1 0.041(3) 0.039(3) 0.044(3) 0.004(2) 0.038(2) 0.007(2)
C2 0.058(4) 0.052(3) 0.049(3) -0.000(3) 0.039(3) -0.005(3)
C3 0.079(5) 0.051(4) 0.072(4) -0.005(3) 0.058(4) -0.012(3)
C4 0.081(5) 0.046(4) 0.094(5) 0.009(4) 0.061(5) 0.006(4)
C5 0.053(4) 0.066(4) 0.071(4) 0.020(3) 0.040(3) 0.028(4)
C6 0.045(3) 0.048(3) 0.053(3) 0.004(3) 0.036(3) 0.013(3)
C7 0.067(5) 0.063(4) 0.054(4) -0.007(3) 0.026(4) 0.010(3)
C8 0.040(3) 0.043(3) 0.042(3) -0.007(2) 0.032(2) 0.004(2)
C9 0.047(3) 0.057(3) 0.060(3) 0.009(3) 0.043(3) 0.022(3)
C10 0.050(4) 0.094(5) 0.082(4) -0.007(4) 0.044(4) 0.019(4)
C11 0.044(4) 0.151(10) 0.136(8) 0.004(5) 0.054(5) 0.064(8)
C12 0.102(9) 0.148(10) 0.183(12) 0.070(8) 0.122(9) 0.089(10)
C13 0.117(9) 0.115(7) 0.126(8) 0.042(7) 0.108(8) 0.037(7)
C14 0.079(5) 0.078(4) 0.072(4) 0.015(4) 0.065(4) 0.012(4)
C15 0.037(3) 0.046(3) 0.042(3) -0.000(2) 0.029(2) 0.005(2)
C16 0.047(3) 0.037(3) 0.052(3) -0.003(2) 0.028(3) 0.008(2)
C17 0.061(4) 0.051(3) 0.063(3) -0.005(3) 0.042(3) -0.000(3)
C18 0.079(5) 0.047(4) 0.090(5) -0.014(3) 0.047(4) -0.007(3)
C19 0.095(6) 0.051(4) 0.085(5) -0.013(4) 0.044(4) 0.018(4)
C20 0.121(7) 0.069(5) 0.071(4) -0.015(4) 0.066(5) 0.019(4)
C21 0.086(5) 0.052(3) 0.059(4) -0.010(3) 0.047(4) 0.002(3)
C22 0.037(3) 0.040(3) 0.073(4) -0.005(2) 0.037(3) -0.002(3)
C23 0.075(5) 0.063(4) 0.128(7) -0.011(4) 0.085(5) -0.019(4)
C24 0.103(7) 0.081(6) 0.152(9) -0.005(6) 0.103(8) -0.016(6)
C25 0.089(7) 0.060(5) 0.155(10) -0.010(5) 0.084(7) -0.009(6)
C26 0.074(6) 0.047(4) 0.153(10) -0.007(4) 0.034(6) 0.018(5)
C27 0.042(4) 0.050(4) 0.097(6) 0.004(3) 0.020(4) 0.022(4)
C28 0.089(7) 0.089(6) 0.080(6) 0.000(5) 0.004(5) 0.020(5)
C29 0.030(3) 0.044(3) 0.034(2) 0.002(2) 0.025(2) 0.005(2)
C30 0.075(5) 0.066(4) 0.069(4) -0.013(3) 0.060(4) -0.004(3)
C31 0.096(6) 0.093(6) 0.098(5) -0.025(5) 0.086(5) -0.004(5)
C32 0.096(7) 0.094(6) 0.106(6) -0.040(5) 0.066(6) 0.008(5)
C33 0.087(6) 0.069(5) 0.088(5) -0.029(4) 0.043(5) -0.004(4)
C34 0.067(4) 0.054(3) 0.053(3) -0.017(3) 0.038(3) -0.004(3)
Cl1 0.0639(11) 0.0859(13) 0.0386(8) -0.0130(8) 0.0235(8) 0.0116(6)
Cl2 0.0485(9) 0.0643(9) 0.0367(7) -0.0032(6) 0.0257(7) 0.0023(6)
N1 0.036(2) 0.037(2) 0.044(2) 0.0016(18) 0.0331(19) 0.0073(18)
N2 0.034(2) 0.042(2) 0.037(2) 0.0053(18) 0.0273(18) 0.0043(18)
N3 0.039(2) 0.052(3) 0.048(2) 0.002(2) 0.034(2) 0.003(2)
Pd1 0.0339(3) 0.0389(3) 0.0360(3) -0.00043(13) 0.0292(2) 0.00301(13)

loop_
_atom_type_symbol
_atom_type_scat_dispersion_real
_atom_type_scat_dispersion_imag
_atom_type_scat_Cromer_Mann_a1
_atom_type_scat_Cromer_Mann_a2
_atom_type_scat_Cromer_Mann_a3
_atom_type_scat_Cromer_Mann_a4
_atom_type_scat_Cromer_Mann_b1
_atom_type_scat_Cromer_Mann_b2
_atom_type_scat_Cromer_Mann_b3
_atom_type_scat_Cromer_Mann_b4
_atom_type_scat_Cromer_Mann_c
_atom_type_scat_source
_atom_type_scat_dispersion_source
H 0.00000 0.00000 0.49300 0.32291 0.14019 0.04081 10.51090 26.12570 3.14236 57.79970 0.0030380000826 'International Tables Volume C Table 6.1.1.4 (pp. 500-502)' 'Henke, Gullikson and Davis, At. Data and Nucl. Data Tables, 1993, 54, 2'
C 0.01920 0.00962 2.31000 1.02000 1.58860 0.86500 20.84390 10.20750 0.56870 51.65120 0.215599998832 'International Tables Volume C Table 6.1.1.4 (pp. 500-502)' 'Henke, Gullikson and Davis, At. Data and Nucl. Data Tables, 1993, 54, 2'
Cl 0.36842 0.69938 11.46040 7.19640 6.25560 1.64550 0.01040 1.16620 18.51940 47.77840 -9.55739974976 'International Tables Volume C Table 6.1.1.4 (pp. 500-502)' 'Henke, Gullikson and Davis, At. Data and Nucl. Data Tables, 1993, 54, 2'
Pd 0.17445 3.99033 19.33190 15.50170 5.29537 0.60584 0.69866 7.98929 25.20520 76.89860 5.26593017578 'International Tables Volume C Table 6.1.1.4 (pp. 500-502)' 'Henke, Gullikson and Davis, At. Data and Nucl. Data Tables, 1993, 54, 2'
N 0.03256 0.01839 12.21260 3.13220 2.01250 1.16630 0.00570 9.89330 28.99750 0.58260 -11.5290002823 'International Tables Volume C Table 6.1.1.4 (pp. 500-502)' 'Henke, Gullikson and Davis, At. Data and Nucl. Data Tables, 1993, 54, 2'

loop_
_geom_angle_atom_site_label_1
_geom_angle_atom_site_label_2
_geom_angle_atom_site_label_3
_geom_angle
C6 C1 C2 122.3(5)
N1 C1 C2 118.6(5)
N1 C1 C6 119.1(5)
H2 C2 C1 120.2(3)
C3 C2 C1 119.6(6)
C3 C2 H2 120.2(4)
H3 C3 C2 120.3(4)
C4 C3 C2 119.3(7)
C4 C3 H3 120.3(4)
H4 C4 C3 119.4(4)
C5 C4 C3 121.2(6)
C5 C4 H4 119.4(4)
H5 C5 C4 119.4(4)
C6 C5 C4 121.2(6)
C6 C5 H5 119.4(4)
C5 C6 C1 116.5(6)
C7 C6 C1 123.0(5)
C7 C6 C5 120.5(6)
H7a C7 C6 109.5
H7b C7 C6 109.5
H7b C7 H7a 109.5
H7c C7 C6 109.5
H7c C7 H7a 109.5
H7c C7 H7b 109.5
C15 C8 C9 131.1(5)
N1 C8 C9 122.2(5)
N1 C8 C15 106.8(4)
C10 C9 C8 121.1(6)
C14 C9 C8 120.3(6)
C14 C9 C10 118.6(6)
H10 C10 C9 119.6(4)
C11 C10 C9 120.7(10)
C11 C10 H10 119.6(7)
H11 C11 C10 120.3(7)
C12 C11 C10 119.4(11)
C12 C11 H11 120.3(7)
H12 C12 C11 119.7(7)
C13 C12 C11 120.6(9)
C13 C12 H12 119.7(7)
H13 C13 C12 119.8(7)
C14 C13 C12 120.4(11)
C14 C13 H13 119.8(7)
C13 C14 C9 120.3(9)
H14 C14 C9 119.9(4)
H14 C14 C13 119.9(7)
C16 C15 C8 129.7(5)
N2 C15 C8 106.6(5)
N2 C15 C16 123.7(5)
C17 C16 C15 122.8(5)
C21 C16 C15 119.1(5)
C21 C16 C17 118.0(5)
H17 C17 C16 119.6(3)
C18 C17 C16 120.7(6)
C18 C17 H17 119.6(4)
H18 C18 C17 119.8(4)
C19 C18 C17 120.4(7)
C19 C18 H18 119.8(4)
H19 C19 C18 120.6(4)
C20 C19 C18 118.9(6)
C20 C19 H19 120.6(4)
H20 C20 C19 119.5(4)
C21 C20 C19 121.0(6)
C21 C20 H20 119.5(4)
C20 C21 C16 120.9(7)
H21 C21 C16 119.5(4)
H21 C21 C20 119.5(4)
C27 C22 C23 121.9(7)
N2 C22 C23 115.9(6)
N2 C22 C27 122.2(6)
H23 C23 C22 119.5(4)
C24 C23 C22 121.1(10)
C24 C23 H23 119.5(7)
H24 C24 C23 122.0(7)
C25 C24 C23 116.0(10)
C25 C24 H24 122.0(6)
H25 C25 C24 115.9(6)
C26 C25 C24 128.2(9)
C26 C25 H25 115.9(6)
H26 C26 C25 121.7(6)
C27 C26 C25 116.7(9)
C27 C26 H26 121.7(6)
C26 C27 C22 116.1(9)
C28 C27 C22 122.9(8)
C28 C27 C26 120.9(8)
H28a C28 C27 109.5
H28b C28 C27 109.5
H28b C28 H28a 109.5
H28c C28 C27 109.5
H28c C28 H28a 109.5
H28c C28 H28b 109.5
N2 C29 N1 105.9(4)
Pd1 C29 N1 124.8(4)
Pd1 C29 N2 129.0(4)
C31 C30 H30 118.4(5)
N3 C30 H30 118.4(4)
N3 C30 C31 123.2(7)
H31 C31 C30 120.4(5)
C32 C31 C30 119.1(7)
C32 C31 H31 120.4(4)
H32 C32 C31 120.8(4)
C33 C32 C31 118.4(7)
C33 C32 H32 120.8(5)
H33 C33 C32 120.5(5)
C34 C33 C32 119.0(8)
C34 C33 H33 120.5(5)
H34 C34 C33 118.8(5)
N3 C34 C33 122.4(6)
N3 C34 H34 118.8(3)
C8 N1 C1 127.0(4)
C29 N1 C1 122.6(4)
C29 N1 C8 110.4(4)
C22 N2 C15 126.4(4)
C29 N2 C15 110.4(4)
C29 N2 C22 123.2(4)
C34 N3 C30 117.7(5)
Pd1 N3 C30 122.0(4)
Pd1 N3 C34 120.3(4)
Cl1 Pd1 C29 89.54(14)
Cl2 Pd1 C29 87.04(14)
Cl2 Pd1 Cl1 176.44(5)
N3 Pd1 C29 176.41(18)
N3 Pd1 Cl1 92.31(13)
N3 Pd1 Cl2 91.15(13)

loop_
_geom_bond_atom_site_label_1
_geom_bond_atom_site_label_2
_geom_bond_distance
C1 C2 1.387(9)
C1 C6 1.391(9)
C1 N1 1.434(7)
C2 H2 0.9300
C2 C3 1.374(10)
C3 H3 0.9300
C3 C4 1.368(11)
C4 H4 0.9300
C4 C5 1.378(11)
C5 H5 0.9300
C5 C6 1.394(9)
C6 C7 1.483(10)
C7 H7a 0.9600
C7 H7b 0.9600
C7 H7c 0.9600
C8 C9 1.469(8)
C8 C15 1.356(8)
C8 N1 1.411(7)
C9 C10 1.374(10)
C9 C14 1.396(10)
C10 H10 0.9300
C10 C11 1.392(12)
C11 H11 0.9300
C11 C12 1.39(2)
C12 H12 0.9300
C12 C13 1.34(2)
C13 H13 0.9300
C13 C14 1.395(12)
C14 H14 0.9300
C15 C16 1.479(8)
C15 N2 1.409(7)
C16 C17 1.388(9)
C16 C21 1.388(9)
C17 H17 0.9300
C17 C18 1.372(10)
C18 H18 0.9300
C18 C19 1.385(11)
C19 H19 0.9300
C19 C20 1.370(12)
C20 H20 0.9300
C20 C21 1.362(10)
C21 H21 0.9300
C22 C23 1.440(11)
C22 C27 1.347(10)
C22 N2 1.430(7)
C23 H23 0.9300
C23 C24 1.344(13)
C24 H24 0.9300
C24 C25 1.333(16)
C25 H25 0.9300
C25 C26 1.346(15)
C26 H26 0.9300
C26 C27 1.475(14)
C27 C28 1.407(14)
C28 H28a 0.9600
C28 H28b 0.9600
C28 H28c 0.9600
C29 N1 1.354(6)
C29 N2 1.360(7)
C29 Pd1 1.944(5)
C30 H30 0.9300
C30 C31 1.363(11)
C30 N3 1.330(8)
C31 H31 0.9300
C31 C32 1.357(13)
C32 H32 0.9300
C32 C33 1.394(13)
C33 H33 0.9300
C33 C34 1.357(10)
C34 H34 0.9300
C34 N3 1.339(8)
Cl1 Pd1 2.3045(17)
Cl2 Pd1 2.3123(14)
N3 Pd1 2.099(5)
